data_4514220
loop_
_publ_author_name
'Wang, Junya'
'Meng, Ge'
'Xie, Kun'
'Li, Liting'
'Sun, Huaming'
'Huang, Zhiyan'

_publ_section_title
;
 Mild and Efficient Ni-Catalyzed Biaryl Synthesis with Polyfluoroaryl
 Magnesium Species: Verification of the Arrest State, Uncovering the
 Hidden Competitive Second Transmetalation and Ligand-Accelerated Highly
 Selective Monoarylation
;
_journal_issue 11
_journal_name_full 'ACS Catalysis'
_journal_page_first 7421
_journal_paper_doi 10.1021/acscatal.7b02618
_journal_volume 7
_journal_year 2017
_chemical_formula_moiety 'C48 H30 F8 Ni O P2'
_chemical_formula_sum 'C48 H30 F8 Ni O P2'
_chemical_formula_weight 895.37
_space_group_crystal_system orthorhombic
_space_group_IT_number 60
_space_group_name_Hall '-P 2n 2ab'
_space_group_name_H-M_alt 'P b c n'
_symmetry_space_group_name_Hall '-P 2n 2ab'
_symmetry_space_group_name_H-M 'P b c n'
_atom_sites_solution_hydrogens geom
_atom_sites_solution_primary direct
_audit_creation_date 2017-08-08
_audit_creation_method
;
Olex2 1.2
(compiled 2017.07.20 svn.r3457 for OlexSys, GUI svn.r5370)
;
_cell_angle_alpha 90
_cell_angle_beta 90
_cell_angle_gamma 90
_cell_formula_units_Z 8
_cell_length_a 39.6323(16)
_cell_length_b 11.1626(4)
_cell_length_c 19.9766(8)
_cell_measurement_reflns_used 9284
_cell_measurement_temperature 273
_cell_measurement_theta_max 68.284
_cell_measurement_theta_min 4.958
_cell_volume 8837.6(6)
_computing_cell_refinement 'SAINT V8.38A (?, 2016)'
_computing_data_reduction 'SAINT V8.38A (?, 2016)'
_computing_molecular_graphics 'Olex2 (Dolomanov et al., 2009)'
_computing_publication_material 'Olex2 (Dolomanov et al., 2009)'
_computing_structure_refinement 'XL (Sheldrick, 2008)'
_computing_structure_solution 'SIR2004 (Burla et al., 2007)'
_diffrn_ambient_temperature 273.15
_diffrn_measured_fraction_theta_full 0.997
_diffrn_measured_fraction_theta_max 0.994
_diffrn_measurement_device_type 'Bruker APEX-II CCD'
_diffrn_measurement_method '\f and \w scans'
_diffrn_radiation_type CuK\a
_diffrn_radiation_wavelength 1.54178
_diffrn_reflns_av_R_equivalents 0.0781
_diffrn_reflns_av_unetI/netI 0.0272
_diffrn_reflns_Laue_measured_fraction_full 0.997
_diffrn_reflns_Laue_measured_fraction_max 0.994
_diffrn_reflns_limit_h_max 47
_diffrn_reflns_limit_h_min -47
_diffrn_reflns_limit_k_max 13
_diffrn_reflns_limit_k_min -13
_diffrn_reflns_limit_l_max 24
_diffrn_reflns_limit_l_min -24
_diffrn_reflns_number 196654
_diffrn_reflns_point_group_measured_fraction_full 0.997
_diffrn_reflns_point_group_measured_fraction_max 0.994
_diffrn_reflns_theta_full 67.679
_diffrn_reflns_theta_max 68.716
_diffrn_reflns_theta_min 4.114
_diffrn_standards_number 0
_exptl_absorpt_coefficient_mu 1.914
_exptl_absorpt_correction_T_max 0.7531
_exptl_absorpt_correction_T_min 0.6093
_exptl_absorpt_correction_type multi-scan
_exptl_absorpt_process_details
'SADABS-2016/2 (Bruker,2016/2) was used for absorption correction. wR2(int) was 0.1150 before and 0.0859 after correction. The Ratio of minimum to maximum transmission is 0.8091. The \l/2 correction factor is Not present.'
_exptl_crystal_colour 'clear light colourless'
_exptl_crystal_colour_lustre clear
_exptl_crystal_colour_modifier light
_exptl_crystal_colour_primary colourless
_exptl_crystal_density_diffrn 1.346
_exptl_crystal_description block
_exptl_crystal_F_000 3648
_exptl_crystal_size_max 0.5
_exptl_crystal_size_mid 0.4
_exptl_crystal_size_min 0.3
_refine_diff_density_max 0.425
_refine_diff_density_min -0.248
_refine_diff_density_rms 0.050
_refine_ls_extinction_method none
_refine_ls_goodness_of_fit_ref 1.023
_refine_ls_hydrogen_treatment constr
_refine_ls_matrix_type full
_refine_ls_number_parameters 541
_refine_ls_number_reflns 8128
_refine_ls_number_restraints 312
_refine_ls_restrained_S_all 1.037
_refine_ls_R_factor_all 0.0480
_refine_ls_R_factor_gt 0.0436
_refine_ls_shift/su_max 0.003
_refine_ls_shift/su_mean 0.000
_refine_ls_structure_factor_coef Fsqd
_refine_ls_weighting_details 'w=1/[\s^2^(Fo^2^)+(0.0876P)^2^+1.6916P] where P=(Fo^2^+2Fc^2^)/3'
_refine_ls_weighting_scheme calc
_refine_ls_wR_factor_gt 0.1305
_refine_ls_wR_factor_ref 0.1356
_reflns_Friedel_coverage 0.000
_reflns_number_gt 7110
_reflns_number_total 8128
_reflns_threshold_expression 'I > 2\s(I)'
_cod_data_source_file cs7b02618_si_004.cif
_cod_data_source_block s
_cod_depositor_comments 'Adding full bibliography for 4514218--4514221.cif.'
_cod_database_code 4514220
_shelx_shelxl_version_number 2014/7
_shelx_space_group_comment
;
The symmetry employed for this shelxl refinement is uniquely defined
by the following loop, which should always be used as a source of
symmetry information in preference to the above space-group names.
They are only intended as comments.
;
_shelx_estimated_absorpt_t_max 0.597
_shelx_estimated_absorpt_t_min 0.448
_olex2_refinement_description
;
1. Fixed Uiso
 At 1.2 times of:
  All C(H) groups
2. Rigid bond restraints
 C00X, C015, C01G, C01F, C01D, C017, F008, F00C, F00R, F009, C00B, C00E, C00P,
 C010, C00N, C00I, F004, F005, F00A, F006
 with sigma for 1-2 distances of 0.01 and sigma for 1-3 distances of 0.01
3. Uiso/Uaniso restraints and constraints
C00B \\sim C00I \\sim C00N \\sim C010 \\sim C00P \\sim C00E \\sim F004 \\sim
F006 \\sim F00A \\sim F005 \\sim C00X \\sim C017 \\sim C01D \\sim C01F \\sim
C01G \\sim C015 \\sim F008 \\sim F00C \\sim F00R \\sim F009: within 2A with
sigma of 0.01 and sigma for terminal atoms of 0.02
4. Rigid body (RIGU) restrains
 C00X, C015, C01G, C01F, C01D, C017, F008, F00C, F00R, F009, C00B, C00I, C00N,
 C00E, C00P, C010, F006, F004, F00A, F005
 with sigma for 1-2 distances of 0.004 and sigma for 1-3 distances of 0.004
5.a Aromatic/amide H refined with riding coordinates:
 C00G(H00G), C00K(H00K), C00L(H00L), C00M(H00M), C00O(H00O), C00S(H00S),
 C00T(H00T), C00U(H00U), C00V(H00V), C00W(H00W), C00Y(H00Y), C010(H010),
 C011(H011), C012(H012), C014(H014), C016(H016), C019(H019), C01A(H01A),
 C01B(H01B), C01C(H01C), C01E(H01E), C01F(H01F), C01H(H01H), C01I(H01I),
 C01J(H01J), C01K(H01K), C01L(H01L), C01M(H01M), C01N(H01N), C01O(H01O)
;
_olex2_submission_special_instructions 'No special instructions were received'

loop_
_space_group_symop_operation_xyz
'x, y, z'
'-x+1/2, -y+1/2, z+1/2'
'-x, y, -z+1/2'
'x+1/2, -y+1/2, -z'
'-x, -y, -z'
'x-1/2, y-1/2, -z-1/2'
'x, -y, z-1/2'
'-x-1/2, y-1/2, z'

loop_
_atom_site_label
_atom_site_type_symbol
_atom_site_fract_x
_atom_site_fract_y
_atom_site_fract_z
_atom_site_U_iso_or_equiv
_atom_site_adp_type
_atom_site_occupancy
_atom_site_site_symmetry_order
_atom_site_calc_flag
_atom_site_refinement_flags_posn
_atom_site_refinement_flags_adp
Ni01 Ni 0.63668(2) 0.68816(3) 0.58684(2) 0.05444(12) Uani 1 1 d . .
P002 P 0.67903(2) 0.66532(4) 0.51202(2) 0.04989(13) Uani 1 1 d . .
P003 P 0.60007(2) 0.79146(5) 0.52401(3) 0.06570(16) Uani 1 1 d . .
F004 F 0.68712(4) 0.82113(11) 0.67079(7) 0.0783(3) Uani 1 1 d . U
F005 F 0.64750(4) 0.42411(12) 0.64859(8) 0.0904(4) Uani 1 1 d . U
F006 F 0.72795(5) 0.75216(19) 0.76887(9) 0.1091(5) Uani 1 1 d . U
O007 O 0.61286(4) 0.57873(14) 0.44890(8) 0.0733(4) Uani 1 1 d . .
F008 F 0.61893(5) 0.82754(16) 0.72519(8) 0.0988(5) Uani 1 1 d . U
F009 F 0.58189(4) 0.50335(16) 0.59183(9) 0.1020(5) Uani 1 1 d . U
F00A F 0.68973(5) 0.35406(16) 0.74344(9) 0.1100(6) Uani 1 1 d . U
C00B C 0.66483(5) 0.62688(19) 0.65668(9) 0.0582(4) Uani 1 1 d . U
F00C F 0.57281(6) 0.7728(3) 0.81665(9) 0.1438(8) Uani 1 1 d . U
C00D C 0.67184(5) 0.53072(16) 0.46061(9) 0.0578(4) Uani 1 1 d . .
C00E C 0.66622(6) 0.5099(2) 0.67916(11) 0.0671(5) Uani 1 1 d . U
C00F C 0.68842(5) 0.78717(16) 0.45424(9) 0.0529(4) Uani 1 1 d . .
C00G C 0.72608(5) 0.52802(18) 0.58309(9) 0.0592(4) Uani 1 1 d . .
H00G H 0.7095 0.4690 0.5821 0.071 Uiso 1 1 calc R .
C00H C 0.63953(6) 0.4991(2) 0.43985(11) 0.0681(5) Uani 1 1 d . .
C00I C 0.68600(5) 0.7043(2) 0.68956(10) 0.0637(5) Uani 1 1 d . U
C00J C 0.72067(5) 0.63562(16) 0.54870(9) 0.0527(4) Uani 1 1 d . .
C00K C 0.69685(6) 0.76906(19) 0.38751(10) 0.0657(5) Uani 1 1 d . .
H00K H 0.6972 0.6920 0.3699 0.079 Uiso 1 1 calc R .
C00L C 0.68845(6) 0.90324(18) 0.47926(10) 0.0645(5) Uani 1 1 d . .
H00L H 0.6827 0.9165 0.5238 0.077 Uiso 1 1 calc R .
C00M C 0.69787(6) 0.45003(18) 0.44549(10) 0.0650(5) Uani 1 1 d . .
H00M H 0.7200 0.4699 0.4563 0.078 Uiso 1 1 calc R .
C00N C 0.70784(6) 0.6691(2) 0.73983(11) 0.0773(6) Uani 1 1 d . U
C00O C 0.75536(6) 0.5078(2) 0.61829(11) 0.0684(5) Uani 1 1 d . .
H00O H 0.7583 0.4362 0.6413 0.082 Uiso 1 1 calc R .
C00P C 0.68826(7) 0.4727(2) 0.72864(11) 0.0789(6) Uani 1 1 d . U
C00Q C 0.61270(6) 0.6769(2) 0.40487(11) 0.0725(6) Uani 1 1 d . .
F00R F 0.53508(7) 0.4524(3) 0.68277(16) 0.1749(11) Uani 1 1 d . U
C00S C 0.77613(7) 0.6974(2) 0.58393(15) 0.0828(7) Uani 1 1 d . .
H00S H 0.7934 0.7539 0.5835 0.099 Uiso 1 1 calc R .
C00T C 0.69684(7) 0.9989(2) 0.43908(13) 0.0780(6) Uani 1 1 d . .
H00T H 0.6972 1.0760 0.4567 0.094 Uiso 1 1 calc R .
C00U C 0.63292(8) 0.3896(3) 0.40995(14) 0.0915(8) Uani 1 1 d . .
H00U H 0.6110 0.3693 0.3978 0.110 Uiso 1 1 calc R .
C00V C 0.74648(6) 0.71901(18) 0.54857(11) 0.0665(5) Uani 1 1 d . .
H00V H 0.7440 0.7900 0.5247 0.080 Uiso 1 1 calc R .
C00W C 0.70461(7) 0.9802(2) 0.37306(14) 0.0845(7) Uani 1 1 d . .
H00W H 0.7099 1.0449 0.3456 0.101 Uiso 1 1 calc R .
C00X C 0.60220(6) 0.6674(2) 0.65416(12) 0.0710(5) Uani 1 1 d . U
C00Y C 0.78009(6) 0.5931(2) 0.61943(13) 0.0801(6) Uani 1 1 d . .
H00Y H 0.7996 0.5805 0.6443 0.096 Uiso 1 1 calc R .
C00Z C 0.55530(6) 0.7521(3) 0.53199(14) 0.0840(7) Uani 1 1 d . .
C010 C 0.70931(7) 0.5521(3) 0.75995(12) 0.0863(7) Uani 1 1 d . U
H010 H 0.7240 0.5275 0.7935 0.104 Uiso 1 1 calc R .
C011 C 0.65900(10) 0.3110(2) 0.39832(16) 0.0982(9) Uani 1 1 d . .
H011 H 0.6546 0.2367 0.3791 0.118 Uiso 1 1 calc R .
C012 C 0.62398(7) 0.9931(2) 0.59115(13) 0.0823(7) Uani 1 1 d . .
H012 H 0.6397 0.9409 0.6097 0.099 Uiso 1 1 calc R .
C013 C 0.60690(6) 0.7879(2) 0.43327(12) 0.0711(5) Uani 1 1 d . .
C014 C 0.70466(7) 0.8663(2) 0.34732(12) 0.0803(6) Uani 1 1 d . .
H014 H 0.7100 0.8542 0.3025 0.096 Uiso 1 1 calc R .
C015 C 0.58042(6) 0.5721(3) 0.64770(14) 0.0849(6) Uani 1 1 d . U
C016 C 0.69122(8) 0.3413(2) 0.41473(12) 0.0812(7) Uani 1 1 d . .
H016 H 0.7088 0.2889 0.4053 0.097 Uiso 1 1 calc R .
C017 C 0.59847(6) 0.7327(3) 0.71276(12) 0.0823(6) Uani 1 1 d . U
C018 C 0.60029(6) 0.9499(2) 0.54674(13) 0.0796(6) Uani 1 1 d . .
C019 C 0.61719(8) 0.6610(3) 0.33721(13) 0.0922(8) Uani 1 1 d . .
H019 H 0.6205 0.5850 0.3194 0.111 Uiso 1 1 calc R .
C01A C 0.61236(9) 0.8729(4) 0.32306(16) 0.1114(11) Uani 1 1 d . .
H01A H 0.6129 0.9399 0.2954 0.134 Uiso 1 1 calc R .
C01B C 0.60725(7) 0.8869(3) 0.39072(14) 0.0913(7) Uani 1 1 d . .
H01B H 0.6040 0.9632 0.4083 0.110 Uiso 1 1 calc R .
C01C C 0.53874(8) 0.6829(3) 0.4845(2) 0.1063(10) Uani 1 1 d . .
H01C H 0.5499 0.6574 0.4461 0.128 Uiso 1 1 calc R .
C01D C 0.57462(8) 0.7050(4) 0.76044(15) 0.1051(9) Uani 1 1 d . U
C01E C 0.62468(9) 1.1141(3) 0.6087(2) 0.1113(10) Uani 1 1 d . .
H01E H 0.6409 1.1420 0.6385 0.134 Uiso 1 1 calc R .
C01F C 0.55304(9) 0.6105(4) 0.75219(19) 0.1251(11) Uani 1 1 d . U
H01F H 0.5370 0.5916 0.7844 0.150 Uiso 1 1 calc R .
C01G C 0.55605(8) 0.5446(4) 0.6946(2) 0.1147(10) Uani 1 1 d . U
C01H C 0.61662(10) 0.7612(4) 0.29621(15) 0.1152(11) Uani 1 1 d . .
H01H H 0.6191 0.7524 0.2502 0.138 Uiso 1 1 calc R .
C01I C 0.57601(9) 1.0292(3) 0.5218(2) 0.1144(11) Uani 1 1 d . .
H01I H 0.5590 1.0021 0.4935 0.137 Uiso 1 1 calc R .
C01J C 0.53786(8) 0.7899(4) 0.58880(18) 0.1146(12) Uani 1 1 d . .
H01J H 0.5488 0.8374 0.6204 0.137 Uiso 1 1 calc R .
C01K C 0.57774(13) 1.1493(3) 0.5401(3) 0.1510(18) Uani 1 1 d . .
H01K H 0.5620 1.2029 0.5228 0.181 Uiso 1 1 calc R .
C01L C 0.50453(9) 0.6517(4) 0.4954(3) 0.1335(15) Uani 1 1 d . .
H01L H 0.4928 0.6072 0.4637 0.160 Uiso 1 1 calc R .
C01M C 0.60204(13) 1.1900(4) 0.5828(3) 0.1410(17) Uani 1 1 d . .
H01M H 0.6029 1.2709 0.5940 0.169 Uiso 1 1 calc R .
C01N C 0.50478(9) 0.7580(6) 0.5987(3) 0.1492(19) Uani 1 1 d . .
H01N H 0.4934 0.7847 0.6366 0.179 Uiso 1 1 calc R .
C01O C 0.48863(10) 0.6880(5) 0.5537(3) 0.154(2) Uani 1 1 d . .
H01O H 0.4666 0.6639 0.5620 0.185 Uiso 1 1 calc R .

loop_
_atom_site_aniso_label
_atom_site_aniso_U_11
_atom_site_aniso_U_22
_atom_site_aniso_U_33
_atom_site_aniso_U_23
_atom_site_aniso_U_13
_atom_site_aniso_U_12
Ni01 0.0565(2) 0.0567(2) 0.0501(2) 0.00464(12) 0.00158(12) 0.00438(13)
P002 0.0595(3) 0.0445(2) 0.0456(2) -0.00021(16) 0.00031(18) 0.00180(17)
P003 0.0601(3) 0.0716(3) 0.0654(3) 0.0083(2) -0.0046(2) 0.0089(2)
F004 0.0801(8) 0.0667(7) 0.0881(9) 0.0003(6) -0.0013(7) -0.0055(6)
F005 0.1011(10) 0.0668(8) 0.1034(10) 0.0143(7) -0.0085(8) -0.0089(7)
F006 0.1035(11) 0.1337(13) 0.0902(10) -0.0192(10) -0.0308(9) -0.0052(10)
O007 0.0754(9) 0.0769(9) 0.0677(8) 0.0028(7) -0.0076(7) -0.0057(7)
F008 0.0972(10) 0.1151(12) 0.0842(9) -0.0209(8) 0.0090(8) 0.0097(9)
F009 0.1005(11) 0.0903(10) 0.1151(12) 0.0086(9) -0.0017(9) -0.0169(9)
F00A 0.1331(13) 0.0948(10) 0.1022(11) 0.0491(9) 0.0041(10) 0.0180(10)
C00B 0.0602(10) 0.0663(11) 0.0481(9) 0.0074(8) 0.0049(8) 0.0043(8)
F00C 0.1250(15) 0.226(3) 0.0807(11) -0.0076(13) 0.0313(10) 0.0418(16)
C00D 0.0781(12) 0.0462(9) 0.0491(9) 0.0011(7) -0.0011(8) -0.0027(8)
C00E 0.0721(11) 0.0680(11) 0.0613(11) 0.0130(9) 0.0050(9) -0.0001(9)
C00F 0.0639(10) 0.0460(9) 0.0488(9) 0.0014(7) 0.0009(8) 0.0015(7)
C00G 0.0669(11) 0.0540(10) 0.0566(10) 0.0001(8) 0.0034(8) 0.0072(8)
C00H 0.0827(13) 0.0618(12) 0.0599(11) -0.0010(9) -0.0065(10) -0.0050(10)
C00I 0.0649(11) 0.0719(12) 0.0544(10) 0.0023(9) 0.0052(8) 0.0032(9)
C00J 0.0594(10) 0.0501(9) 0.0486(9) -0.0044(7) 0.0039(7) 0.0052(8)
C00K 0.0868(14) 0.0552(10) 0.0551(10) -0.0023(8) 0.0068(10) -0.0018(10)
C00L 0.0846(13) 0.0495(10) 0.0594(10) -0.0014(8) 0.0043(9) 0.0038(9)
C00M 0.0884(14) 0.0529(10) 0.0538(10) -0.0022(8) 0.0030(9) 0.0039(9)
C00N 0.0754(13) 0.1000(16) 0.0566(11) -0.0042(10) -0.0071(10) 0.0029(11)
C00O 0.0765(13) 0.0651(12) 0.0637(11) -0.0001(9) -0.0021(10) 0.0191(10)
C00P 0.0916(14) 0.0834(14) 0.0616(11) 0.0256(11) 0.0089(10) 0.0137(12)
C00Q 0.0682(13) 0.0857(15) 0.0636(12) 0.0075(10) -0.0120(10) -0.0008(11)
F00R 0.1361(17) 0.190(2) 0.199(2) 0.045(2) 0.0261(17) -0.0744(17)
C00S 0.0684(14) 0.0726(15) 0.107(2) -0.0061(13) -0.0128(12) -0.0034(11)
C00T 0.1044(17) 0.0476(10) 0.0820(15) 0.0026(10) 0.0040(13) 0.0006(11)
C00U 0.107(2) 0.0756(16) 0.0918(18) -0.0133(13) -0.0162(14) -0.0197(15)
C00V 0.0664(11) 0.0541(10) 0.0789(13) 0.0011(9) -0.0040(10) 0.0004(9)
C00W 0.1060(18) 0.0631(13) 0.0844(16) 0.0211(12) 0.0109(13) -0.0059(12)
C00X 0.0606(11) 0.0844(14) 0.0680(12) 0.0154(10) 0.0065(9) 0.0090(10)
C00Y 0.0705(13) 0.0812(15) 0.0885(16) -0.0100(12) -0.0161(12) 0.0169(11)
C00Z 0.0626(13) 0.0991(18) 0.0904(16) 0.0228(14) -0.0053(12) 0.0066(12)
C010 0.0886(15) 0.1139(18) 0.0563(11) 0.0158(12) -0.0063(11) 0.0151(14)
C011 0.142(3) 0.0595(14) 0.0930(18) -0.0195(12) -0.0100(18) -0.0105(15)
C012 0.0773(14) 0.0808(16) 0.0888(16) -0.0105(12) -0.0027(12) 0.0171(12)
C013 0.0640(12) 0.0840(15) 0.0651(12) 0.0136(11) -0.0098(10) 0.0031(10)
C014 0.1052(17) 0.0775(15) 0.0582(11) 0.0093(10) 0.0148(11) -0.0078(13)
C015 0.0743(13) 0.0964(17) 0.0839(15) 0.0164(13) 0.0057(11) -0.0035(12)
C016 0.120(2) 0.0540(12) 0.0693(14) -0.0073(9) 0.0009(13) 0.0067(13)
C017 0.0693(13) 0.1085(18) 0.0691(13) 0.0079(12) 0.0100(10) 0.0168(12)
C018 0.0758(14) 0.0746(14) 0.0883(16) 0.0054(12) -0.0027(12) 0.0204(11)
C019 0.0961(18) 0.116(2) 0.0645(14) 0.0036(14) -0.0086(13) 0.0114(16)
C01A 0.118(2) 0.129(3) 0.0871(19) 0.048(2) -0.0005(17) 0.018(2)
C01B 0.0938(17) 0.0949(18) 0.0851(16) 0.0260(14) -0.0081(14) 0.0106(14)
C01C 0.0736(16) 0.112(2) 0.134(3) 0.0294(19) -0.0143(17) -0.0080(15)
C01D 0.0814(16) 0.160(3) 0.0739(15) 0.0164(16) 0.0213(13) 0.0265(16)
C01E 0.105(2) 0.0878(19) 0.141(3) -0.032(2) -0.008(2) 0.0187(17)
C01F 0.0922(19) 0.180(3) 0.103(2) 0.035(2) 0.0319(16) 0.001(2)
C01G 0.0811(16) 0.141(3) 0.122(2) 0.0362(19) 0.0141(16) -0.0228(17)
C01H 0.121(2) 0.157(3) 0.0683(16) 0.0262(19) -0.0022(16) 0.026(2)
C01I 0.111(2) 0.098(2) 0.135(3) 0.0026(19) -0.030(2) 0.0409(18)
C01J 0.0678(16) 0.169(4) 0.107(2) 0.026(2) 0.0071(15) 0.0218(18)
C01K 0.150(4) 0.090(2) 0.213(5) -0.003(3) -0.039(3) 0.060(3)
C01L 0.080(2) 0.142(3) 0.178(4) 0.044(3) -0.031(3) -0.023(2)
C01M 0.136(3) 0.088(2) 0.199(5) -0.031(3) -0.024(3) 0.032(2)
C01N 0.0659(19) 0.238(6) 0.144(3) 0.054(4) 0.014(2) 0.018(3)
C01O 0.0656(19) 0.204(5) 0.193(5) 0.084(4) 0.008(3) 0.000(2)

loop_
_atom_type_symbol
_atom_type_description
_atom_type_scat_dispersion_real
_atom_type_scat_dispersion_imag
_atom_type_scat_source
C C 0.0181 0.0091 'International Tables Vol C Tables 4.2.6.8 and 6.1.1.4'
H H 0.0000 0.0000 'International Tables Vol C Tables 4.2.6.8 and 6.1.1.4'
F F 0.0727 0.0534 'International Tables Vol C Tables 4.2.6.8 and 6.1.1.4'
Ni Ni -3.0029 0.5091 'International Tables Vol C Tables 4.2.6.8 and 6.1.1.4'
O O 0.0492 0.0322 'International Tables Vol C Tables 4.2.6.8 and 6.1.1.4'
P P 0.2955 0.4335 'International Tables Vol C Tables 4.2.6.8 and 6.1.1.4'

loop_
_geom_angle_atom_site_label_1
_geom_angle_atom_site_label_2
_geom_angle_atom_site_label_3
_geom_angle
P003 Ni01 P002 99.70(2)
C00B Ni01 P002 90.51(6)
C00B Ni01 P003 166.23(6)
C00B Ni01 C00X 82.06(9)
C00X Ni01 P002 166.34(8)
C00X Ni01 P003 89.63(7)
C00D P002 Ni01 110.22(7)
C00F P002 Ni01 119.08(6)
C00F P002 C00D 106.69(8)
C00F P002 C00J 101.76(9)
C00J P002 Ni01 115.07(6)
C00J P002 C00D 102.38(9)
C00Z P003 Ni01 117.05(8)
C013 P003 Ni01 116.59(8)
C013 P003 C00Z 102.92(12)
C018 P003 Ni01 110.88(8)
C018 P003 C00Z 102.41(13)
C018 P003 C013 105.43(12)
C00H O007 C00Q 114.82(18)
C00E C00B Ni01 126.73(16)
C00I C00B Ni01 118.72(15)
C00I C00B C00E 114.54(19)
C00H C00D P002 121.03(16)
C00H C00D C00M 116.73(18)
C00M C00D P002 122.01(16)
F005 C00E C00B 119.93(19)
F005 C00E C00P 117.1(2)
C00B C00E C00P 122.7(2)
C00K C00F P002 123.26(14)
C00L C00F P002 117.94(14)
C00L C00F C00K 118.75(17)
C00O C00G C00J 121.4(2)
C00D C00H O007 119.86(18)
C00U C00H O007 118.4(2)
C00U C00H C00D 121.7(2)
F004 C00I C00B 119.53(19)
F004 C00I C00N 117.0(2)
C00B C00I C00N 123.4(2)
C00G C00J P002 119.23(15)
C00V C00J P002 122.86(15)
C00V C00J C00G 117.71(18)
C014 C00K C00F 119.7(2)
C00T C00L C00F 120.93(19)
C016 C00M C00D 121.2(2)
F006 C00N C00I 119.0(2)
F006 C00N C010 120.2(2)
C010 C00N C00I 120.8(2)
C00Y C00O C00G 120.0(2)
F00A C00P C00E 118.4(3)
F00A C00P C010 120.4(2)
C010 C00P C00E 121.2(2)
C013 C00Q O007 116.3(2)
C019 C00Q O007 120.9(2)
C019 C00Q C013 122.7(2)
C00Y C00S C00V 120.4(2)
C00W C00T C00L 119.8(2)
C011 C00U C00H 119.6(3)
C00J C00V C00S 120.4(2)
C00T C00W C014 120.1(2)
C015 C00X Ni01 118.1(2)
C015 C00X C017 114.7(2)
C017 C00X Ni01 126.9(2)
C00O C00Y C00S 120.0(2)
C01C C00Z P003 122.1(2)
C01C C00Z C01J 119.4(3)
C01J C00Z P003 118.5(3)
C00N C010 C00P 117.2(2)
C016 C011 C00U 120.4(2)
C018 C012 C01E 120.9(3)
C00Q C013 P003 116.72(17)
C00Q C013 C01B 117.3(2)
C01B C013 P003 126.0(2)
C00W C014 C00K 120.6(2)
F009 C015 C00X 119.2(2)
F009 C015 C01G 117.5(3)
C00X C015 C01G 123.2(3)
C011 C016 C00M 120.2(3)
F008 C017 C00X 120.1(2)
F008 C017 C01D 117.4(3)
C01D C017 C00X 122.6(3)
C012 C018 P003 120.15(18)
C012 C018 C01I 118.4(3)
C01I C018 P003 121.4(2)
C00Q C019 C01H 118.3(3)
C01H C01A C01B 120.5(3)
C01A C01B C013 120.7(3)
C00Z C01C C01L 118.9(4)
F00C C01D C017 118.9(4)
F00C C01D C01F 119.8(3)
C01F C01D C017 121.3(3)
C01M C01E C012 120.1(4)
C01D C01F C01G 117.4(3)
F00R C01G C015 119.0(4)
F00R C01G C01F 120.3(3)
C01F C01G C015 120.7(3)
C01A C01H C019 120.4(3)
C01K C01I C018 118.9(3)
C01N C01J C00Z 120.8(4)
C01M C01K C01I 121.3(3)
C01O C01L C01C 119.6(5)
C01E C01M C01K 120.2(4)
C01O C01N C01J 120.4(5)
C01N C01O C01L 120.8(4)

loop_
_geom_bond_atom_site_label_1
_geom_bond_atom_site_label_2
_geom_bond_distance
Ni01 P002 2.2617(5)
Ni01 P003 2.2385(6)
Ni01 C00B 1.9129(19)
Ni01 C00X 1.931(2)
P002 C00D 1.8421(19)
P002 C00F 1.8224(18)
P002 C00J 1.8361(19)
P003 C00Z 1.835(3)
P003 C013 1.833(2)
P003 C018 1.826(3)
F004 C00I 1.357(3)
F005 C00E 1.357(3)
F006 C00N 1.354(3)
O007 C00H 1.393(3)
O007 C00Q 1.406(3)
F008 C017 1.356(4)
F009 C015 1.356(3)
F00A C00P 1.358(3)
C00B C00E 1.382(3)
C00B C00I 1.372(3)
F00C C01D 1.356(4)
C00D C00H 1.391(3)
C00D C00M 1.402(3)
C00E C00P 1.383(3)
C00F C00K 1.389(3)
C00F C00L 1.389(3)
C00G C00J 1.400(3)
C00G C00O 1.375(3)
C00H C00U 1.386(3)
C00I C00N 1.383(3)
C00J C00V 1.383(3)
C00K C014 1.385(3)
C00L C00T 1.376(3)
C00M C016 1.385(3)
C00N C010 1.368(4)
C00O C00Y 1.366(4)
C00P C010 1.368(4)
C00Q C013 1.382(4)
C00Q C019 1.375(4)
F00R C01G 1.343(4)
C00S C00V 1.392(3)
C00S C00Y 1.372(4)
C00T C00W 1.370(4)
C00U C011 1.375(5)
C00W C014 1.372(4)
C00X C015 1.376(4)
C00X C017 1.387(4)
C00Z C01C 1.389(5)
C00Z C01J 1.394(5)
C011 C016 1.361(5)
C012 C018 1.379(4)
C012 C01E 1.396(4)
C013 C01B 1.394(3)
C015 C01G 1.380(4)
C017 C01D 1.377(4)
C018 C01I 1.400(4)
C019 C01H 1.386(5)
C01A C01B 1.376(5)
C01A C01H 1.368(6)
C01C C01L 1.417(5)
C01D C01F 1.368(6)
C01E C01M 1.338(5)
C01F C01G 1.371(6)
C01I C01K 1.390(5)
C01J C01N 1.373(5)
C01K C01M 1.365(6)
C01L C01O 1.383(8)
C01N C01O 1.353(8)
